data_1569099
_journal_paper_doi 10.1039/D3DT00850A
_chemical_formula_moiety 'C60 H113 K N12 P2 S4 Si2, 1.5[C4H10O]'
_chemical_formula_sum 'C66 H128 K N12 O1.5 P2 S4 Si2'
_chemical_formula_weight 1399.26
_space_group_crystal_system triclinic
_space_group_IT_number 2
_space_group_name_Hall '-P 1'
_space_group_name_H-M_alt 'P -1'
_atom_sites_solution_hydrogens mixed
_audit_creation_date 2023-05-02
_audit_creation_method
;
Olex2 1.5
(compiled 2023.03.06 svn.rbb2c1857 for OlexSys, GUI svn.r6748)
;
_audit_update_record
;
2023-05-04 deposited with the CCDC.	2023-05-10 downloaded from the CCDC.
;
_cell_angle_alpha 64.358(2)
_cell_angle_beta 77.924(2)
_cell_angle_gamma 85.049(2)
_cell_formula_units_Z 2
_cell_length_a 14.1993(6)
_cell_length_b 17.4995(7)
_cell_length_c 18.3108(8)
_cell_measurement_reflns_used 9940
_cell_measurement_temperature 100.0
_cell_measurement_theta_max 72.14
_cell_measurement_theta_min 3.18
_cell_volume 4011.0(3)
_computing_cell_refinement 'SAINT V8.40B (?, 2016)'
_computing_data_reduction 'SAINT V8.40B (?, 2016)'
_computing_molecular_graphics 'Olex2 1.5 (Dolomanov et al., 2009)'
_computing_publication_material 'Olex2 1.5 (Dolomanov et al., 2009)'
_computing_structure_refinement 'XL  (Sheldrick, 2008)'
_computing_structure_solution 'SHELXT 2014/5 (Sheldrick, 2014)'
_diffrn_ambient_temperature 100.00
_diffrn_detector 'Bruker Photon100 detector'
_diffrn_detector_area_resol_mean 7.9
_diffrn_detector_type 'CMOS area detector'
_diffrn_measured_fraction_theta_full 0.997
_diffrn_measured_fraction_theta_max 0.997
_diffrn_measurement_device 'three-circle diffractometer'
_diffrn_measurement_device_type 'Bruker D8 Venture'
_diffrn_measurement_method '\w and \f scans'
_diffrn_radiation_monochromator 'mirror optics'
_diffrn_radiation_probe x-ray
_diffrn_radiation_type CuK\a
_diffrn_radiation_wavelength 1.54178
_diffrn_reflns_av_R_equivalents 0.0571
_diffrn_reflns_av_unetI/netI 0.0299
_diffrn_reflns_Laue_measured_fraction_full 0.997
_diffrn_reflns_Laue_measured_fraction_max 0.997
_diffrn_reflns_limit_h_max 17
_diffrn_reflns_limit_h_min -17
_diffrn_reflns_limit_k_max 20
_diffrn_reflns_limit_k_min -20
_diffrn_reflns_limit_l_max 21
_diffrn_reflns_limit_l_min -21
_diffrn_reflns_number 128554
_diffrn_reflns_point_group_measured_fraction_full 0.997
_diffrn_reflns_point_group_measured_fraction_max 0.997
_diffrn_reflns_theta_full 67.679
_diffrn_reflns_theta_max 67.743
_diffrn_reflns_theta_min 4.231
_diffrn_source 'microfocus sealed X-ray tube'
_diffrn_source_type 'Incoatec I\ms'
_exptl_absorpt_coefficient_mu 2.569
_exptl_absorpt_correction_T_max 0.7536
_exptl_absorpt_correction_T_min 0.5516
_exptl_absorpt_correction_type empirical
_exptl_absorpt_process_details
;
SADABS-2016/2 (Bruker,2016/2) was used for absorption correction.
wR2(int) was 0.1499 before and 0.0851 after correction.
The Ratio of minimum to maximum transmission is 0.7320.
The \l/2 correction factor is Not present.
;
_exptl_crystal_colour 'clear colourless'
_exptl_crystal_colour_lustre clear
_exptl_crystal_colour_primary colourless
_exptl_crystal_density_diffrn 1.159
_exptl_crystal_description plate
_exptl_crystal_F_000 1522
_exptl_crystal_size_max 0.14
_exptl_crystal_size_mid 0.08
_exptl_crystal_size_min 0.03
_refine_diff_density_max 0.544
_refine_diff_density_min -0.368
_refine_diff_density_rms 0.050
_refine_ls_extinction_method none
_refine_ls_goodness_of_fit_ref 1.033
_refine_ls_hydrogen_treatment mixed
_refine_ls_matrix_type full
_refine_ls_number_parameters 793
_refine_ls_number_reflns 14478
_refine_ls_number_restraints 2
_refine_ls_restrained_S_all 1.033
_refine_ls_R_factor_all 0.0407
_refine_ls_R_factor_gt 0.0368
_refine_ls_shift/su_max 0.001
_refine_ls_shift/su_mean 0.000
_refine_ls_structure_factor_coef Fsqd
_refine_ls_weighting_details 'w=1/[\s^2^(Fo^2^)+(0.0587P)^2^+1.9618P] where P=(Fo^2^+2Fc^2^)/3'
_refine_ls_weighting_scheme calc
_refine_ls_wR_factor_gt 0.1025
_refine_ls_wR_factor_ref 0.1058
_reflns_Friedel_coverage 0.000
_reflns_number_gt 13019
_reflns_number_total 14478
_reflns_threshold_expression 'I > 2\s(I)'
_cod_data_source_file d3dt00850a2.cif
_cod_data_source_block 4b
_cod_original_formula_sum 'C66 H128 K N12 O1.50 P2 S4 Si2'
_cod_database_code 1569099
_shelx_shelxl_version_number 2014/7
_shelx_space_group_comment
;
The symmetry employed for this shelxl refinement is uniquely defined
by the following loop, which should always be used as a source of
symmetry information in preference to the above space-group names.
They are only intended as comments.
;
_shelx_estimated_absorpt_t_max 0.927
_shelx_estimated_absorpt_t_min 0.715
_olex2_refinement_description
;
1. Fixed Uiso
 At 1.2 times of:
  All C(H,H) groups, All C(H,H,H,H) groups
 At 1.5 times of:
  All C(H,H,H) groups, All C(H,H,H,H,H,H) groups
2. Restrained distances
 P2-H2
 1.5 with sigma of 0.02
 P1-H1
 1.5 with sigma of 0.02
3. Others
 Sof(C8S)=Sof(H8SA)=Sof(H8SB)=Sof(C9S)=Sof(H9SA)=Sof(H9SB)=Sof(C10S)=Sof(H10C)=
 Sof(H10D)=Sof(H11D)=Sof(H11E)=Sof(H11F)=1-FVAR(1)
 Sof(C8)=Sof(H8A)=Sof(H8B)=Sof(C9)=Sof(H9A)=Sof(H9B)=Sof(C10)=Sof(H10A)=
 Sof(H10B)=Sof(H11A)=Sof(H11B)=Sof(H11C)=FVAR(1)
 Sof(H47C)=Sof(H47D)=Sof(C48S)=Sof(H48D)=Sof(H48E)=Sof(H48F)=1-FVAR(2)
 Sof(H47A)=Sof(H47B)=Sof(C48)=Sof(H48A)=Sof(H48B)=Sof(H48C)=FVAR(2)
 Fixed Sof: H2(0.5) H1(0.5)
4.a Secondary CH2 refined with riding coordinates:
 C4(H4A,H4B), C5(H5A,H5B), C6(H6A,H6B), C8(H8A,H8B), C8S(H8SA,H8SB), C9(H9A,
 H9B), C9S(H9SA,H9SB), C10(H10A,H10B), C10S(H10C,H10D), C15(H15A,H15B),
 C16(H16A,H16B), C17(H17A,H17B), C19(H19A,H19B), C20(H20A,H20B), C21(H21A,H21B),
  C23(H23A,H23B), C25(H25A,H25B), C27(H27A,H27B), C29(H29A,H29B), C34(H34A,
 H34B), C35(H35A,H35B), C36(H36A,H36B), C38(H38A,H38B), C39(H39A,H39B),
 C40(H40A,H40B), C45(H45A,H45B), C46(H46A,H46B), C47(H47A,H47B), C47(H47C,H47D),
  C49(H49A,H49B), C50(H50A,H50B), C51(H51A,H51B), C53(H53A,H53B), C55(H55A,
 H55B), C57(H57A,H57B), C59(H59A,H59B)
4.b Idealised Me refined as rotating group:
 C7(H7A,H7B,H7C), C11(H11A,H11B,H11C), C11(H11D,H11E,H11F), C18(H18A,H18B,
 H18C), C22(H22A,H22B,H22C), C24(H24A,H24B,H24C), C26(H26A,H26B,H26C), C28(H28A,
 H28B,H28C), C30(H30A,H30B,H30C), C37(H37A,H37B,H37C), C41(H41A,H41B,H41C),
 C48(H48A,H48B,H48C), C48S(H48D,H48E,H48F), C52(H52A,H52B,H52C), C54(H54A,H54B,
 H54C), C56(H56A,H56B,H56C), C58(H58A,H58B,H58C), C60(H60A,H60B,H60C)
;
_smtbx_masks_void_probe_radius 1.2
_smtbx_masks_void_truncation_radius 1.2
_olex2_submission_special_instructions 'No special instructions were received'

loop_
_space_group_symop_operation_xyz
'x, y, z'
'-x, -y, -z'

loop_
_atom_site_label
_atom_site_type_symbol
_atom_site_fract_x
_atom_site_fract_y
_atom_site_fract_z
_atom_site_U_iso_or_equiv
_atom_site_adp_type
_atom_site_occupancy
_atom_site_site_symmetry_order
_atom_site_calc_flag
_atom_site_refinement_flags_posn
_atom_site_refinement_flags_adp
_atom_site_refinement_flags_occupancy
_atom_site_disorder_assembly
_atom_site_disorder_group
K K 0.93781(2) 0.88049(2) 0.64887(2) 0.02591(9) Uani 1 1 d . . . . .
S1 S 1.09399(4) 0.74682(3) 0.66537(3) 0.03407(11) Uani 1 1 d . . . . .
S2 S 1.11344(4) 0.15359(3) 1.16454(3) 0.03558(12) Uani 1 1 d . . . . .
S3 S 0.80549(3) 0.77555(3) 0.61039(3) 0.03063(11) Uani 1 1 d . . . . .
S4 S 0.10790(3) 0.95147(2) 0.49452(2) 0.02235(9) Uani 1 1 d . . . . .
P1 P 1.13060(5) 0.49753(3) 0.96931(3) 0.04107(14) Uani 1 1 d D . . . .
P2 P 0.44826(3) 0.92637(3) 0.60173(3) 0.02780(11) Uani 1 1 d D . . . .
Si1 Si 1.07626(3) 0.39137(3) 0.84383(3) 0.02224(10) Uani 1 1 d . . . . .
Si2 Si 0.45929(3) 0.77349(3) 0.50685(3) 0.01932(10) Uani 1 1 d . . . . .
N1 N 1.10669(10) 0.62939(8) 0.82095(8) 0.0246(3) Uani 1 1 d . . . . .
N2 N 1.07627(12) 0.57472(9) 0.74269(9) 0.0331(4) Uani 1 1 d . . . . .
N3 N 1.12633(11) 0.32608(9) 1.07358(8) 0.0282(3) Uani 1 1 d . . . . .
N4 N 1.08785(10) 0.25829(8) 1.00902(8) 0.0240(3) Uani 1 1 d . . . . .
N5 N 1.16759(11) 0.37037(9) 0.77688(9) 0.0284(3) Uani 1 1 d . . . . .
N6 N 0.97093(10) 0.35449(9) 0.83827(9) 0.0266(3) Uani 1 1 d . . . . .
N7 N 0.63055(9) 0.85642(8) 0.60976(8) 0.0204(3) Uani 1 1 d . . . . .
N8 N 0.64356(9) 0.76451(8) 0.55836(8) 0.0217(3) Uani 1 1 d . . . . .
N9 N 0.27506(9) 0.94656(8) 0.54884(8) 0.0193(3) Uani 1 1 d . . . . .
N10 N 0.27327(9) 0.85998(8) 0.49322(8) 0.0194(3) Uani 1 1 d . . . . .
N11 N 0.51290(10) 0.78462(9) 0.40920(8) 0.0246(3) Uani 1 1 d . . . . .
N12 N 0.40886(10) 0.67388(8) 0.55929(8) 0.0233(3) Uani 1 1 d . . . . .
C1 C 1.10413(12) 0.54121(10) 0.86736(10) 0.0257(3) Uani 1 1 d . . . . .
C2 C 1.09110(12) 0.64920(10) 0.74429(10) 0.0263(4) Uani 1 1 d . . . . .
C3 C 1.08408(12) 0.50558(10) 0.81873(10) 0.0250(3) Uani 1 1 d . . . . .
C4 C 1.11885(13) 0.69261(11) 0.85073(11) 0.0288(4) Uani 1 1 d . . . . .
H4A H 1.0922 0.6692 0.9107 0.035 Uiso 1 1 calc R U . . .
H4B H 1.0808 0.7434 0.8231 0.035 Uiso 1 1 calc R U . . .
C5 C 1.22234(14) 0.71937(11) 0.83602(11) 0.0332(4) Uani 1 1 d . . . . .
H5A H 1.2491 0.7440 0.7761 0.040 Uiso 1 1 calc R U . . .
H5B H 1.2610 0.6689 0.8633 0.040 Uiso 1 1 calc R U . . .
C6 C 1.23023(16) 0.78424(13) 0.86929(12) 0.0419(5) Uani 1 1 d . . . . .
H6A H 1.1900 0.8338 0.8429 0.050 Uiso 1 1 calc R U . . .
H6B H 1.2041 0.7589 0.9294 0.050 Uiso 1 1 calc R U . . .
C7 C 1.33232(18) 0.81425(16) 0.85454(15) 0.0554(6) Uani 1 1 d . . . . .
H7A H 1.3729 0.7655 0.8799 0.083 Uiso 1 1 calc R U . . .
H7B H 1.3326 0.8541 0.8791 0.083 Uiso 1 1 calc R U . . .
H7C H 1.3575 0.8426 0.7950 0.083 Uiso 1 1 calc R U . . .
C8 C 1.0248(4) 0.5710(2) 0.6797(2) 0.0246(9) Uani 0.564(5) 1 d . . P A 1
H8A H 0.9846 0.6221 0.6584 0.029 Uiso 0.564(5) 1 calc R U P A 1
H8B H 0.9825 0.5204 0.7053 0.029 Uiso 0.564(5) 1 calc R U P A 1
C8S C 1.0823(5) 0.5708(3) 0.6616(3) 0.0271(12) Uani 0.436(5) 1 d . . P A 2
H8SA H 1.1013 0.5135 0.6658 0.033 Uiso 0.436(5) 1 calc R U P A 2
H8SB H 1.1297 0.6126 0.6179 0.033 Uiso 0.436(5) 1 calc R U P A 2
C9 C 1.1013(2) 0.5665(2) 0.6096(2) 0.0297(9) Uani 0.564(5) 1 d . . P A 1
H9A H 1.1413 0.5155 0.6319 0.036 Uiso 0.564(5) 1 calc R U P A 1
H9B H 1.1439 0.6169 0.5855 0.036 Uiso 0.564(5) 1 calc R U P A 1
C9S C 0.9818(4) 0.5918(3) 0.6434(4) 0.0443(14) Uani 0.436(5) 1 d . . P A 2
H9SA H 0.9647 0.6495 0.6390 0.053 Uiso 0.436(5) 1 calc R U P A 2
H9SB H 0.9354 0.5514 0.6896 0.053 Uiso 0.436(5) 1 calc R U P A 2
C10 C 1.0564(3) 0.5631(3) 0.5418(2) 0.0414(11) Uani 0.564(5) 1 d . . P A 1
H10A H 1.1058 0.5452 0.5054 0.050 Uiso 0.564(5) 1 calc R U P A 1
H10B H 1.0038 0.5205 0.5674 0.050 Uiso 0.564(5) 1 calc R U P A 1
C10S C 0.9741(6) 0.5876(5) 0.5633(4) 0.073(2) Uani 0.436(5) 1 d . . P A 2
H10C H 1.0005 0.5323 0.5662 0.088 Uiso 0.436(5) 1 calc R U P A 2
H10D H 0.9048 0.5874 0.5619 0.088 Uiso 0.436(5) 1 calc R U P A 2
C11 C 1.0170(3) 0.6480(2) 0.49108(17) 0.0757(9) Uani 1 1 d . . . . .
H11A H 0.9875 0.6436 0.4492 0.114 Uiso 0.564(5) 1 calc R U P A 1
H11B H 1.0695 0.6897 0.4639 0.114 Uiso 0.564(5) 1 calc R U P A 1
H11C H 0.9684 0.6659 0.5271 0.114 Uiso 0.564(5) 1 calc R U P A 1
H11D H 0.9824 0.6545 0.4477 0.114 Uiso 0.436(5) 1 calc R U P A 2
H11E H 1.0838 0.6318 0.4771 0.114 Uiso 0.436(5) 1 calc R U P A 2
H11F H 1.0162 0.7018 0.4957 0.114 Uiso 0.436(5) 1 calc R U P A 2
C12 C 1.11424(12) 0.38721(10) 0.99537(10) 0.0257(3) Uani 1 1 d . . . . .
C13 C 1.10970(12) 0.24743(11) 1.08153(10) 0.0261(3) Uani 1 1 d . . . . .
C14 C 1.09004(12) 0.34518(10) 0.95358(10) 0.0233(3) Uani 1 1 d . . . . .
C15 C 1.16314(17) 0.34430(12) 1.13345(11) 0.0396(5) Uani 1 1 d . . . . .
H15A H 1.1459 0.2971 1.1890 0.048 Uiso 1 1 calc R U . . .
H15B H 1.1327 0.3965 1.1356 0.048 Uiso 1 1 calc R U . . .
C16 C 1.27420(17) 0.35599(14) 1.10954(14) 0.0482(5) Uani 1 1 d . . . . .
H16A H 1.3041 0.3029 1.1092 0.058 Uiso 1 1 calc R U . . .
H16B H 1.2909 0.4014 1.0529 0.058 Uiso 1 1 calc R U . . .
C17 C 1.3164(2) 0.37842(15) 1.16758(16) 0.0591(7) Uani 1 1 d . . . . .
H17A H 1.2892 0.4330 1.1661 0.071 Uiso 1 1 calc R U . . .
H17B H 1.2979 0.3343 1.2247 0.071 Uiso 1 1 calc R U . . .
C18 C 1.4254(2) 0.38565(19) 1.1443(2) 0.0813(10) Uani 1 1 d . . . . .
H18A H 1.4441 0.4300 1.0882 0.122 Uiso 1 1 calc R U . . .
H18B H 1.4528 0.3314 1.1468 0.122 Uiso 1 1 calc R U . . .
H18C H 1.4499 0.4002 1.1830 0.122 Uiso 1 1 calc R U . . .
C19 C 1.06717(14) 0.18712(11) 0.99288(11) 0.0320(4) Uani 1 1 d . . . . .
H19A H 1.0337 0.2086 0.9455 0.038 Uiso 1 1 calc R U . . .
H19B H 1.0232 0.1469 1.0416 0.038 Uiso 1 1 calc R U . . .
C20 C 1.15725(17) 0.14034(12) 0.97419(13) 0.0418(5) Uani 1 1 d . . . . .
H20A H 1.1913 0.1193 1.0212 0.050 Uiso 1 1 calc R U . . .
H20B H 1.2009 0.1801 0.9248 0.050 Uiso 1 1 calc R U . . .
C21 C 1.1337(3) 0.06594(17) 0.9589(2) 0.0744(9) Uani 1 1 d . . . . .
H21A H 1.1002 0.0871 0.9115 0.089 Uiso 1 1 calc R U . . .
H21B H 1.0894 0.0266 1.0080 0.089 Uiso 1 1 calc R U . . .
C22 C 1.2240(3) 0.0177(3) 0.9409(3) 0.1203(16) Uani 1 1 d . . . . .
H22A H 1.2648 0.0547 0.8890 0.181 Uiso 1 1 calc R U . . .
H22B H 1.2053 -0.0324 0.9364 0.181 Uiso 1 1 calc R U . . .
H22C H 1.2597 0.0001 0.9860 0.181 Uiso 1 1 calc R U . . .
C23 C 1.26209(14) 0.41095(12) 0.75739(12) 0.0356(4) Uani 1 1 d . . . . .
H23A H 1.2516 0.4710 0.7478 0.043 Uiso 1 1 calc R U . . .
H23B H 1.2989 0.4103 0.7054 0.043 Uiso 1 1 calc R U . . .
C24 C 1.32241(15) 0.36934(15) 0.82390(14) 0.0449(5) Uani 1 1 d . . . . .
H24A H 1.3863 0.3959 0.8039 0.067 Uiso 1 1 calc R U . . .
H24B H 1.3290 0.3088 0.8372 0.067 Uiso 1 1 calc R U . . .
H24C H 1.2908 0.3765 0.8735 0.067 Uiso 1 1 calc R U . . .
C25 C 1.17278(14) 0.29591(12) 0.75949(11) 0.0325(4) Uani 1 1 d . . . . .
H25A H 1.1125 0.2627 0.7885 0.039 Uiso 1 1 calc R U . . .
H25B H 1.2266 0.2598 0.7823 0.039 Uiso 1 1 calc R U . . .
C26 C 1.18727(16) 0.31666(15) 0.66775(13) 0.0442(5) Uani 1 1 d . . . . .
H26A H 1.2486 0.3467 0.6389 0.066 Uiso 1 1 calc R U . . .
H26B H 1.1344 0.3526 0.6445 0.066 Uiso 1 1 calc R U . . .
H26C H 1.1881 0.2640 0.6610 0.066 Uiso 1 1 calc R U . . .
C27 C 0.88730(13) 0.34038(13) 0.90499(12) 0.0346(4) Uani 1 1 d . . . . .
H27A H 0.9103 0.3310 0.9557 0.041 Uiso 1 1 calc R U . . .
H27B H 0.8539 0.2880 0.9161 0.041 Uiso 1 1 calc R U . . .
C28 C 0.81577(16) 0.41205(17) 0.88741(15) 0.0504(6) Uani 1 1 d . . . . .
H28A H 0.7662 0.4009 0.9370 0.076 Uiso 1 1 calc R U . . .
H28B H 0.7856 0.4166 0.8422 0.076 Uiso 1 1 calc R U . . .
H28C H 0.8491 0.4653 0.8716 0.076 Uiso 1 1 calc R U . . .
C29 C 0.94737(14) 0.35974(13) 0.76199(12) 0.0347(4) Uani 1 1 d . . . . .
H29A H 1.0060 0.3765 0.7183 0.042 Uiso 1 1 calc R U . . .
H29B H 0.8989 0.4048 0.7441 0.042 Uiso 1 1 calc R U . . .
C30 C 0.90862(18) 0.27771(16) 0.77028(15) 0.0520(6) Uani 1 1 d . . . . .
H30A H 0.8975 0.2850 0.7166 0.078 Uiso 1 1 calc R U . . .
H30B H 0.8478 0.2628 0.8104 0.078 Uiso 1 1 calc R U . . .
H30C H 0.9555 0.2323 0.7892 0.078 Uiso 1 1 calc R U . . .
C31 C 0.54314(11) 0.85730(10) 0.58515(10) 0.0205(3) Uani 1 1 d . . . . .
C32 C 0.69153(11) 0.79913(10) 0.59356(10) 0.0221(3) Uani 1 1 d . . . . .
C33 C 0.55085(11) 0.79977(10) 0.55179(10) 0.0214(3) Uani 1 1 d . . . . .
C34 C 0.65188(11) 0.90705(10) 0.65030(10) 0.0218(3) Uani 1 1 d . . . . .
H34A H 0.6191 0.9624 0.6286 0.026 Uiso 1 1 calc R U . . .
H34B H 0.7221 0.9179 0.6369 0.026 Uiso 1 1 calc R U . . .
C35 C 0.61952(13) 0.86321(11) 0.74344(10) 0.0283(4) Uani 1 1 d . . . . .
H35A H 0.5498 0.8505 0.7567 0.034 Uiso 1 1 calc R U . . .
H35B H 0.6540 0.8087 0.7652 0.034 Uiso 1 1 calc R U . . .
C36 C 0.63815(14) 0.91648(12) 0.78599(11) 0.0322(4) Uani 1 1 d . . . . .
H36A H 0.6059 0.9719 0.7624 0.039 Uiso 1 1 calc R U . . .
H36B H 0.7082 0.9274 0.7743 0.039 Uiso 1 1 calc R U . . .
C37 C 0.60298(19) 0.87533(16) 0.87876(13) 0.0512(6) Uani 1 1 d . . . . .
H37A H 0.5337 0.8640 0.8910 0.077 Uiso 1 1 calc R U . . .
H37B H 0.6152 0.9135 0.9022 0.077 Uiso 1 1 calc R U . . .
H37C H 0.6373 0.8219 0.9030 0.077 Uiso 1 1 calc R U . . .
C38 C 0.68308(12) 0.69525(11) 0.53728(11) 0.0273(4) Uani 1 1 d . . . . .
H38A H 0.7522 0.7064 0.5121 0.033 Uiso 1 1 calc R U . . .
H38B H 0.6496 0.6929 0.4960 0.033 Uiso 1 1 calc R U . . .
C39 C 0.67206(14) 0.61013(11) 0.61269(12) 0.0332(4) Uani 1 1 d . . . . .
H39A H 0.7033 0.6132 0.6549 0.040 Uiso 1 1 calc R U . . .
H39B H 0.6028 0.5980 0.6366 0.040 Uiso 1 1 calc R U . . .
C40 C 0.7166(2) 0.53852(14) 0.59150(17) 0.0573(7) Uani 1 1 d . . . . .
H40A H 0.6900 0.5393 0.5453 0.069 Uiso 1 1 calc R U . . .
H40B H 0.7870 0.5481 0.5726 0.069 Uiso 1 1 calc R U . . .
C41 C 0.6983(2) 0.45205(15) 0.66369(19) 0.0724(9) Uani 1 1 d . . . . .
H41A H 0.7297 0.4085 0.6469 0.109 Uiso 1 1 calc R U . . .
H41B H 0.6288 0.4410 0.6812 0.109 Uiso 1 1 calc R U . . .
H41C H 0.7245 0.4507 0.7097 0.109 Uiso 1 1 calc R U . . .
C42 C 0.36299(11) 0.90414(10) 0.55319(10) 0.0206(3) Uani 1 1 d . . . . .
C43 C 0.22042(11) 0.91863(9) 0.51256(9) 0.0192(3) Uani 1 1 d . . . . .
C44 C 0.36346(11) 0.84949(10) 0.51707(9) 0.0199(3) Uani 1 1 d . . . . .
C45 C 0.24357(12) 1.01193(10) 0.57811(10) 0.0237(3) Uani 1 1 d . . . . .
H45A H 0.1996 1.0513 0.5434 0.028 Uiso 1 1 calc R U . . .
H45B H 0.3004 1.0449 0.5718 0.028 Uiso 1 1 calc R U . . .
C46 C 0.19218(13) 0.97531(12) 0.66796(11) 0.0332(4) Uani 1 1 d . . . . .
H46A H 0.1400 0.9369 0.6757 0.040 Uiso 1 1 calc R U . . .
H46B H 0.2384 0.9413 0.7033 0.040 Uiso 1 1 calc R U . . .
C47 C 0.14953(16) 1.04367(18) 0.69531(18) 0.0572(7) Uani 1 1 d . . . . .
H47A H 0.1321 1.0176 0.7563 0.069 Uiso 0.676(6) 1 calc R U P B 1
H47B H 0.2000 1.0867 0.6790 0.069 Uiso 0.676(6) 1 calc R U P B 1
H47C H 0.2049 1.0777 0.6900 0.069 Uiso 0.324(6) 1 calc R U P B 2
H47D H 0.1124 1.0812 0.6530 0.069 Uiso 0.324(6) 1 calc R U P B 2
C48 C 0.0668(3) 1.0858(3) 0.6632(3) 0.0661(13) Uani 0.676(6) 1 d . . P B 1
H48A H 0.0840 1.1159 0.6030 0.099 Uiso 0.676(6) 1 calc R U P B 1
H48B H 0.0432 1.1265 0.6864 0.099 Uiso 0.676(6) 1 calc R U P B 1
H48C H 0.0162 1.0440 0.6782 0.099 Uiso 0.676(6) 1 calc R U P B 1
C48S C 0.0938(6) 1.0306(5) 0.7677(5) 0.058(2) Uani 0.324(6) 1 d . . P B 2
H48D H 0.0394 0.9940 0.7779 0.087 Uiso 0.324(6) 1 calc R U P B 2
H48E H 0.0694 1.0850 0.7670 0.087 Uiso 0.324(6) 1 calc R U P B 2
H48F H 0.1313 1.0031 0.8115 0.087 Uiso 0.324(6) 1 calc R U P B 2
C49 C 0.23894(12) 0.81822(10) 0.44952(10) 0.0228(3) Uani 1 1 d . . . . .
H49A H 0.1700 0.8031 0.4725 0.027 Uiso 1 1 calc R U . . .
H49B H 0.2755 0.7653 0.4575 0.027 Uiso 1 1 calc R U . . .
C50 C 0.25157(12) 0.87650(11) 0.35755(10) 0.0262(3) Uani 1 1 d . . . . .
H50A H 0.2194 0.9311 0.3505 0.031 Uiso 1 1 calc R U . . .
H50B H 0.3211 0.8883 0.3345 0.031 Uiso 1 1 calc R U . . .
C51 C 0.21093(14) 0.84009(12) 0.30864(11) 0.0333(4) Uani 1 1 d . . . . .
H51A H 0.1432 0.8225 0.3349 0.040 Uiso 1 1 calc R U . . .
H51B H 0.2481 0.7891 0.3098 0.040 Uiso 1 1 calc R U . . .
C52 C 0.21523(18) 0.90440(14) 0.21923(12) 0.0454(5) Uani 1 1 d . . . . .
H52A H 0.1911 0.8782 0.1890 0.068 Uiso 1 1 calc R U . . .
H52B H 0.2820 0.9229 0.1935 0.068 Uiso 1 1 calc R U . . .
H52C H 0.1754 0.9535 0.2177 0.068 Uiso 1 1 calc R U . . .
C53 C 0.59368(12) 0.84417(11) 0.36040(11) 0.0287(4) Uani 1 1 d . . . . .
H53A H 0.6442 0.8152 0.3356 0.034 Uiso 1 1 calc R U . . .
H53B H 0.6215 0.8584 0.3983 0.034 Uiso 1 1 calc R U . . .
C54 C 0.56792(16) 0.92597(12) 0.29213(12) 0.0387(4) Uani 1 1 d . . . . .
H54A H 0.5467 0.9133 0.2509 0.058 Uiso 1 1 calc R U . . .
H54B H 0.6245 0.9633 0.2659 0.058 Uiso 1 1 calc R U . . .
H54C H 0.5159 0.9542 0.3154 0.058 Uiso 1 1 calc R U . . .
C55 C 0.46812(13) 0.75505(12) 0.36071(11) 0.0290(4) Uani 1 1 d . . . . .
H55A H 0.4460 0.8049 0.3156 0.035 Uiso 1 1 calc R U . . .
H55B H 0.4107 0.7205 0.3966 0.035 Uiso 1 1 calc R U . . .
C56 C 0.53473(15) 0.70260(14) 0.32343(13) 0.0406(5) Uani 1 1 d . . . . .
H56A H 0.5892 0.7377 0.2842 0.061 Uiso 1 1 calc R U . . .
H56B H 0.4991 0.6824 0.2947 0.061 Uiso 1 1 calc R U . . .
H56C H 0.5586 0.6539 0.3675 0.061 Uiso 1 1 calc R U . . .
C57 C 0.33955(12) 0.65321(11) 0.63756(10) 0.0270(4) Uani 1 1 d . . . . .
H57A H 0.2932 0.6106 0.6440 0.032 Uiso 1 1 calc R U . . .
H57B H 0.3028 0.7049 0.6343 0.032 Uiso 1 1 calc R U . . .
C58 C 0.38518(15) 0.61915(13) 0.71369(12) 0.0388(4) Uani 1 1 d . . . . .
H58A H 0.4249 0.6635 0.7114 0.058 Uiso 1 1 calc R U . . .
H58B H 0.4256 0.5703 0.7154 0.058 Uiso 1 1 calc R U . . .
H58C H 0.3345 0.6016 0.7633 0.058 Uiso 1 1 calc R U . . .
C59 C 0.44864(12) 0.59903(11) 0.54813(11) 0.0272(4) Uani 1 1 d . . . . .
H59A H 0.4696 0.5585 0.5995 0.033 Uiso 1 1 calc R U . . .
H59B H 0.5063 0.6161 0.5034 0.033 Uiso 1 1 calc R U . . .
C60 C 0.37808(14) 0.55427(12) 0.52695(13) 0.0348(4) Uani 1 1 d . . . . .
H60A H 0.3599 0.5928 0.4744 0.052 Uiso 1 1 calc R U . . .
H60B H 0.3204 0.5374 0.5706 0.052 Uiso 1 1 calc R U . . .
H60C H 0.4086 0.5038 0.5222 0.052 Uiso 1 1 calc R U . . .
H2 H 0.486(5) 1.006(2) 0.534(3) 0.11(2) Uiso 0.5 1 d D . P C -1
H1 H 1.2387(14) 0.503(4) 0.949(3) 0.073(17) Uiso 0.5 1 d D . P D -1

loop_
_atom_site_aniso_label
_atom_site_aniso_U_11
_atom_site_aniso_U_22
_atom_site_aniso_U_33
_atom_site_aniso_U_23
_atom_site_aniso_U_13
_atom_site_aniso_U_12
K 0.02284(18) 0.02593(18) 0.02295(18) -0.00233(14) -0.00979(14) -0.00057(13)
S1 0.0499(3) 0.0190(2) 0.0240(2) -0.00048(17) -0.00951(19) 0.00567(18)
S2 0.0540(3) 0.0214(2) 0.0229(2) -0.00146(17) -0.01064(19) 0.00726(19)
S3 0.0204(2) 0.0302(2) 0.0489(3) -0.0203(2) -0.01779(18) 0.00743(16)
S4 0.01611(19) 0.02030(19) 0.0251(2) -0.00285(15) -0.00877(15) 0.00229(14)
P1 0.0800(4) 0.0196(2) 0.0258(2) -0.00392(19) -0.0260(2) -0.0030(2)
P2 0.0205(2) 0.0362(2) 0.0408(3) -0.0272(2) -0.01473(18) 0.00902(17)
Si1 0.0279(2) 0.0182(2) 0.0203(2) -0.00575(17) -0.01007(17) 0.00140(17)
Si2 0.0175(2) 0.0209(2) 0.0236(2) -0.01175(17) -0.00861(16) 0.00342(16)
N1 0.0325(8) 0.0172(7) 0.0212(7) -0.0051(5) -0.0057(6) 0.0002(5)
N2 0.0580(10) 0.0190(7) 0.0212(7) -0.0029(6) -0.0194(7) 0.0037(7)
N3 0.0419(9) 0.0206(7) 0.0190(7) -0.0035(6) -0.0119(6) 0.0030(6)
N4 0.0290(7) 0.0173(6) 0.0232(7) -0.0054(6) -0.0082(6) 0.0022(5)
N5 0.0328(8) 0.0261(7) 0.0268(7) -0.0109(6) -0.0076(6) 0.0000(6)
N6 0.0303(8) 0.0272(7) 0.0251(7) -0.0116(6) -0.0100(6) 0.0000(6)
N7 0.0168(6) 0.0215(7) 0.0251(7) -0.0098(6) -0.0094(5) 0.0020(5)
N8 0.0180(6) 0.0218(7) 0.0287(7) -0.0125(6) -0.0097(5) 0.0051(5)
N9 0.0168(6) 0.0184(6) 0.0223(7) -0.0075(5) -0.0069(5) 0.0030(5)
N10 0.0179(6) 0.0186(6) 0.0218(6) -0.0062(5) -0.0094(5) 0.0008(5)
N11 0.0220(7) 0.0299(7) 0.0263(7) -0.0149(6) -0.0068(6) -0.0002(6)
N12 0.0236(7) 0.0219(7) 0.0280(7) -0.0136(6) -0.0066(6) 0.0028(5)
C1 0.0327(9) 0.0189(8) 0.0210(8) -0.0036(6) -0.0067(7) 0.0005(7)
C2 0.0322(9) 0.0205(8) 0.0221(8) -0.0051(7) -0.0068(7) 0.0032(7)
C3 0.0327(9) 0.0198(8) 0.0190(8) -0.0032(6) -0.0103(7) 0.0026(7)
C4 0.0408(10) 0.0199(8) 0.0234(8) -0.0076(7) -0.0049(7) -0.0005(7)
C5 0.0414(11) 0.0264(9) 0.0297(9) -0.0093(8) -0.0077(8) -0.0020(8)
C6 0.0585(13) 0.0349(10) 0.0294(10) -0.0114(8) 0.0004(9) -0.0182(9)
C7 0.0630(15) 0.0513(14) 0.0519(14) -0.0170(11) -0.0141(11) -0.0188(11)
C8 0.023(2) 0.0252(17) 0.0236(18) -0.0050(13) -0.0115(18) -0.0021(15)
C8S 0.028(3) 0.022(2) 0.028(3) -0.0048(18) -0.009(2) -0.0025(19)
C9 0.0324(18) 0.0366(18) 0.023(2) -0.0140(14) -0.0083(14) 0.0011(13)
C9S 0.034(3) 0.036(3) 0.055(3) -0.003(2) -0.027(3) -0.003(2)
C10 0.050(3) 0.051(2) 0.0270(18) -0.0175(16) -0.0129(16) -0.0032(18)
C10S 0.083(5) 0.075(4) 0.056(4) -0.004(3) -0.048(4) -0.019(4)
C11 0.102(2) 0.080(2) 0.0462(15) -0.0148(14) -0.0410(15) -0.0010(17)
C12 0.0324(9) 0.0224(8) 0.0183(8) -0.0035(7) -0.0093(7) 0.0022(7)
C13 0.0302(9) 0.0215(8) 0.0215(8) -0.0046(7) -0.0062(7) 0.0041(7)
C14 0.0273(8) 0.0179(8) 0.0216(8) -0.0044(6) -0.0078(6) 0.0017(6)
C15 0.0708(14) 0.0266(9) 0.0241(9) -0.0077(8) -0.0221(9) 0.0017(9)
C16 0.0632(14) 0.0420(12) 0.0478(12) -0.0164(10) -0.0378(11) 0.0088(10)
C17 0.0864(19) 0.0367(12) 0.0623(15) -0.0129(11) -0.0504(14) 0.0028(11)
C18 0.087(2) 0.0588(17) 0.103(2) -0.0195(16) -0.0610(19) -0.0057(15)
C19 0.0439(11) 0.0193(8) 0.0326(9) -0.0077(7) -0.0145(8) -0.0003(7)
C20 0.0604(13) 0.0279(10) 0.0394(11) -0.0153(9) -0.0162(10) 0.0100(9)
C21 0.109(2) 0.0418(14) 0.094(2) -0.0447(15) -0.0365(18) 0.0200(14)
C22 0.158(4) 0.089(3) 0.158(4) -0.096(3) -0.047(3) 0.055(3)
C23 0.0343(10) 0.0326(10) 0.0383(10) -0.0152(8) -0.0024(8) -0.0023(8)
C24 0.0334(11) 0.0608(14) 0.0487(12) -0.0303(11) -0.0079(9) -0.0019(9)
C25 0.0383(10) 0.0312(9) 0.0323(10) -0.0173(8) -0.0089(8) 0.0038(8)
C26 0.0495(12) 0.0553(13) 0.0388(11) -0.0301(10) -0.0128(9) 0.0108(10)
C27 0.0300(9) 0.0440(11) 0.0327(10) -0.0181(9) -0.0071(8) -0.0027(8)
C28 0.0388(12) 0.0705(16) 0.0609(14) -0.0436(13) -0.0202(10) 0.0154(11)
C29 0.0378(10) 0.0408(11) 0.0325(10) -0.0183(8) -0.0157(8) 0.0010(8)
C30 0.0554(14) 0.0604(15) 0.0585(14) -0.0372(12) -0.0180(11) -0.0098(11)
C31 0.0177(8) 0.0221(8) 0.0229(8) -0.0092(6) -0.0083(6) 0.0023(6)
C32 0.0200(8) 0.0199(8) 0.0266(8) -0.0083(7) -0.0093(6) 0.0022(6)
C33 0.0172(8) 0.0239(8) 0.0254(8) -0.0112(7) -0.0086(6) 0.0038(6)
C34 0.0207(8) 0.0195(7) 0.0283(8) -0.0105(7) -0.0103(6) 0.0008(6)
C35 0.0336(9) 0.0260(9) 0.0265(9) -0.0096(7) -0.0110(7) -0.0018(7)
C36 0.0377(10) 0.0325(9) 0.0320(9) -0.0154(8) -0.0158(8) 0.0040(8)
C37 0.0688(15) 0.0583(14) 0.0340(11) -0.0245(10) -0.0136(10) -0.0017(12)
C38 0.0246(8) 0.0293(9) 0.0375(10) -0.0212(8) -0.0137(7) 0.0096(7)
C39 0.0362(10) 0.0269(9) 0.0458(11) -0.0182(8) -0.0247(8) 0.0090(7)
C40 0.0840(18) 0.0342(11) 0.0750(16) -0.0344(12) -0.0443(14) 0.0249(11)
C41 0.117(2) 0.0308(12) 0.093(2) -0.0281(13) -0.0740(19) 0.0224(13)
C42 0.0172(7) 0.0218(8) 0.0233(8) -0.0091(6) -0.0072(6) 0.0023(6)
C43 0.0179(7) 0.0168(7) 0.0186(7) -0.0027(6) -0.0053(6) -0.0005(6)
C44 0.0171(7) 0.0207(8) 0.0228(8) -0.0082(6) -0.0087(6) 0.0018(6)
C45 0.0210(8) 0.0211(8) 0.0323(9) -0.0138(7) -0.0077(7) 0.0035(6)
C46 0.0285(9) 0.0416(11) 0.0347(10) -0.0227(9) -0.0027(7) 0.0007(8)
C47 0.0370(12) 0.0779(17) 0.0810(18) -0.0629(16) 0.0049(11) -0.0029(11)
C48 0.053(2) 0.083(3) 0.087(3) -0.060(3) -0.024(2) 0.036(2)
C48S 0.062(5) 0.067(5) 0.053(5) -0.043(4) 0.018(4) -0.009(4)
C49 0.0223(8) 0.0210(8) 0.0289(8) -0.0110(7) -0.0116(6) -0.0001(6)
C50 0.0275(9) 0.0262(8) 0.0277(9) -0.0112(7) -0.0116(7) 0.0002(7)
C51 0.0396(10) 0.0339(10) 0.0317(10) -0.0147(8) -0.0154(8) -0.0024(8)
C52 0.0666(15) 0.0424(12) 0.0345(11) -0.0170(9) -0.0208(10) -0.0060(10)
C53 0.0258(9) 0.0309(9) 0.0298(9) -0.0132(8) -0.0047(7) -0.0013(7)
C54 0.0490(12) 0.0313(10) 0.0373(10) -0.0141(8) -0.0116(9) -0.0022(8)
C55 0.0286(9) 0.0368(10) 0.0279(9) -0.0185(8) -0.0080(7) 0.0003(7)
C56 0.0389(11) 0.0529(12) 0.0407(11) -0.0311(10) -0.0060(9) 0.0031(9)
C57 0.0254(8) 0.0242(8) 0.0297(9) -0.0113(7) -0.0028(7) 0.0018(6)
C58 0.0454(11) 0.0418(11) 0.0282(10) -0.0144(8) -0.0068(8) 0.0024(9)
C59 0.0267(9) 0.0248(8) 0.0343(9) -0.0162(7) -0.0080(7) 0.0037(7)
C60 0.0402(11) 0.0279(9) 0.0440(11) -0.0206(8) -0.0119(8) -0.0006(8)

loop_
_atom_type_symbol
_atom_type_description
_atom_type_scat_dispersion_real
_atom_type_scat_dispersion_imag
_atom_type_scat_source
C C 0.0181 0.0091 'International Tables Vol C Tables 4.2.6.8 and 6.1.1.4'
H H 0.0000 0.0000 'International Tables Vol C Tables 4.2.6.8 and 6.1.1.4'
K K 0.3868 1.0657 'International Tables Vol C Tables 4.2.6.8 and 6.1.1.4'
N N 0.0311 0.0180 'International Tables Vol C Tables 4.2.6.8 and 6.1.1.4'
O O 0.0492 0.0322 'International Tables Vol C Tables 4.2.6.8 and 6.1.1.4'
P P 0.2955 0.4335 'International Tables Vol C Tables 4.2.6.8 and 6.1.1.4'
S S 0.3331 0.5567 'International Tables Vol C Tables 4.2.6.8 and 6.1.1.4'
Si Si 0.2541 0.3302 'International Tables Vol C Tables 4.2.6.8 and 6.1.1.4'

loop_
_geom_angle_atom_site_label_1
_geom_angle_atom_site_label_2
_geom_angle_atom_site_label_3
_geom_angle
_geom_angle_site_symmetry_1
_geom_angle_site_symmetry_3
_geom_angle_publ_flag
S1 K S2 96.929(15) . 2_767 ?
S1 K S3 90.175(16) . . ?
S1 K S4 134.553(16) . 2_676 ?
S1 K S4 70.483(13) . 1_655 ?
S2 K S4 140.398(17) 2_767 1_655 ?
S3 K S2 111.051(17) . 2_767 ?
S3 K S4 106.495(16) . 1_655 ?
S4 K S2 123.944(17) 2_676 2_767 ?
S4 K S3 92.298(14) 2_676 . ?
S4 K S4 65.346(13) 2_676 1_655 ?
C2 S1 K 125.74(6) . . ?
C13 S2 K 127.34(6) . 2_767 ?
C32 S3 K 126.99(6) . . ?
K S4 K 114.654(14) 2_676 1_455 ?
C43 S4 K 116.13(5) . 1_455 ?
C43 S4 K 124.66(5) . 2_676 ?
C1 P1 C12 98.21(8) . . ?
C1 P1 H1 100(2) . . ?
C12 P1 H1 100(2) . . ?
C31 P2 C42 98.30(7) . . ?
C31 P2 H2 98(3) . . ?
C42 P2 H2 98(3) . . ?
N5 Si1 C3 107.26(8) . . ?
N5 Si1 C14 116.03(7) . . ?
N6 Si1 N5 107.48(7) . . ?
N6 Si1 C3 117.91(7) . . ?
N6 Si1 C14 109.00(7) . . ?
C3 Si1 C14 99.42(7) . . ?
N11 Si2 C33 107.85(7) . . ?
N11 Si2 C44 118.37(7) . . ?
N12 Si2 N11 107.24(7) . . ?
N12 Si2 C33 117.16(7) . . ?
N12 Si2 C44 106.97(7) . . ?
C44 Si2 C33 99.68(7) . . ?
C1 N1 C4 125.99(14) . . ?
C2 N1 C1 110.18(14) . . ?
C2 N1 C4 123.75(14) . . ?
C2 N2 C3 111.17(14) . . ?
C2 N2 C8 121.27(17) . . ?
C2 N2 C8S 119.9(2) . . ?
C3 N2 C8 124.32(18) . . ?
C3 N2 C8S 126.4(2) . . ?
C12 N3 C15 124.37(14) . . ?
C13 N3 C12 110.15(14) . . ?
C13 N3 C15 125.08(14) . . ?
C13 N4 C14 110.99(14) . . ?
C13 N4 C19 122.53(14) . . ?
C14 N4 C19 126.47(14) . . ?
C23 N5 Si1 118.01(12) . . ?
C25 N5 Si1 125.28(12) . . ?
C25 N5 C23 113.23(15) . . ?
C27 N6 Si1 119.05(11) . . ?
C27 N6 C29 114.03(14) . . ?
C29 N6 Si1 124.32(12) . . ?
C31 N7 C34 125.14(13) . . ?
C32 N7 C31 110.23(13) . . ?
C32 N7 C34 124.58(13) . . ?
C32 N8 C33 111.05(13) . . ?
C32 N8 C38 122.43(13) . . ?
C33 N8 C38 126.35(13) . . ?
C42 N9 C45 126.49(13) . . ?
C43 N9 C42 110.12(13) . . ?
C43 N9 C45 123.40(13) . . ?
C43 N10 C44 110.90(13) . . ?
C43 N10 C49 121.90(13) . . ?
C44 N10 C49 127.13(13) . . ?
C53 N11 Si2 121.02(11) . . ?
C55 N11 Si2 123.10(11) . . ?
C55 N11 C53 113.97(13) . . ?
C57 N12 Si2 119.24(11) . . ?
C59 N12 Si2 124.82(11) . . ?
C59 N12 C57 113.25(13) . . ?
N1 C1 P1 119.26(12) . . ?
C3 C1 P1 133.21(13) . . ?
C3 C1 N1 107.46(14) . . ?
N1 C2 S1 127.07(13) . . ?
N2 C2 S1 126.88(13) . . ?
N2 C2 N1 106.01(14) . . ?
N2 C3 Si1 126.83(12) . . ?
C1 C3 Si1 127.93(12) . . ?
C1 C3 N2 105.15(14) . . ?
N1 C4 H4A 108.7 . . ?
N1 C4 H4B 108.7 . . ?
N1 C4 C5 114.26(15) . . ?
H4A C4 H4B 107.6 . . ?
C5 C4 H4A 108.7 . . ?
C5 C4 H4B 108.7 . . ?
C4 C5 H5A 109.3 . . ?
C4 C5 H5B 109.3 . . ?
C4 C5 C6 111.68(16) . . ?
H5A C5 H5B 107.9 . . ?
C6 C5 H5A 109.3 . . ?
C6 C5 H5B 109.3 . . ?
C5 C6 H6A 108.8 . . ?
C5 C6 H6B 108.8 . . ?
H6A C6 H6B 107.7 . . ?
C7 C6 C5 113.64(19) . . ?
C7 C6 H6A 108.8 . . ?
C7 C6 H6B 108.8 . . ?
C6 C7 H7A 109.5 . . ?
C6 C7 H7B 109.5 . . ?
C6 C7 H7C 109.5 . . ?
H7A C7 H7B 109.5 . . ?
H7A C7 H7C 109.5 . . ?
H7B C7 H7C 109.5 . . ?
N2 C8 H8A 110.2 . . ?
N2 C8 H8B 110.2 . . ?
N2 C8 C9 107.6(3) . . ?
H8A C8 H8B 108.5 . . ?
C9 C8 H8A 110.2 . . ?
C9 C8 H8B 110.2 . . ?
N2 C8S H8SA 110.8 . . ?
N2 C8S H8SB 110.8 . . ?
N2 C8S C9S 104.5(5) . . ?
H8SA C8S H8SB 108.9 . . ?
C9S C8S H8SA 110.8 . . ?
C9S C8S H8SB 110.8 . . ?
C8 C9 H9A 109.3 . . ?
C8 C9 H9B 109.3 . . ?
C8 C9 C10 111.8(3) . . ?
H9A C9 H9B 107.9 . . ?
C10 C9 H9A 109.3 . . ?
C10 C9 H9B 109.3 . . ?
C8S C9S H9SA 109.3 . . ?
C8S C9S H9SB 109.3 . . ?
C8S C9S C10S 111.5(5) . . ?
H9SA C9S H9SB 108.0 . . ?
C10S C9S H9SA 109.3 . . ?
C10S C9S H9SB 109.3 . . ?
C9 C10 H10A 109.4 . . ?
C9 C10 H10B 109.4 . . ?
H10A C10 H10B 108.0 . . ?
C11 C10 C9 111.3(3) . . ?
C11 C10 H10A 109.4 . . ?
C11 C10 H10B 109.4 . . ?
C9S C10S H10C 107.6 . . ?
C9S C10S H10D 107.6 . . ?
H10C C10S H10D 107.0 . . ?
C11 C10S C9S 119.0(5) . . ?
C11 C10S H10C 107.6 . . ?
C11 C10S H10D 107.6 . . ?
C10 C11 H11A 109.5 . . ?
C10 C11 H11B 109.5 . . ?
C10 C11 H11C 109.5 . . ?
C10S C11 H11D 109.5 . . ?
C10S C11 H11E 109.5 . . ?
C10S C11 H11F 109.5 . . ?
H11A C11 H11B 109.5 . . ?
H11A C11 H11C 109.5 . . ?
H11B C11 H11C 109.5 . . ?
H11D C11 H11E 109.5 . . ?
H11D C11 H11F 109.5 . . ?
H11E C11 H11F 109.5 . . ?
N3 C12 P1 119.16(12) . . ?
C14 C12 P1 133.35(13) . . ?
C14 C12 N3 107.49(14) . . ?
N3 C13 S2 127.99(13) . . ?
N4 C13 S2 125.90(13) . . ?
N4 C13 N3 106.11(14) . . ?
N4 C14 Si1 127.17(12) . . ?
C12 C14 Si1 127.26(12) . . ?
C12 C14 N4 105.27(14) . . ?
N3 C15 H15A 109.5 . . ?
N3 C15 H15B 109.5 . . ?
N3 C15 C16 110.92(16) . . ?
H15A C15 H15B 108.0 . . ?
C16 C15 H15A 109.5 . . ?
C16 C15 H15B 109.5 . . ?
C15 C16 H16A 108.9 . . ?
C15 C16 H16B 108.9 . . ?
H16A C16 H16B 107.7 . . ?
C17 C16 C15 113.5(2) . . ?
C17 C16 H16A 108.9 . . ?
C17 C16 H16B 108.9 . . ?
C16 C17 H17A 109.2 . . ?
C16 C17 H17B 109.2 . . ?
H17A C17 H17B 107.9 . . ?
C18 C17 C16 111.9(2) . . ?
C18 C17 H17A 109.2 . . ?
C18 C17 H17B 109.2 . . ?
C17 C18 H18A 109.5 . . ?
C17 C18 H18B 109.5 . . ?
C17 C18 H18C 109.5 . . ?
H18A C18 H18B 109.5 . . ?
H18A C18 H18C 109.5 . . ?
H18B C18 H18C 109.5 . . ?
N4 C19 H19A 109.0 . . ?
N4 C19 H19B 109.0 . . ?
N4 C19 C20 112.76(16) . . ?
H19A C19 H19B 107.8 . . ?
C20 C19 H19A 109.0 . . ?
C20 C19 H19B 109.0 . . ?
C19 C20 H20A 109.3 . . ?
C19 C20 H20B 109.3 . . ?
C19 C20 C21 111.7(2) . . ?
H20A C20 H20B 107.9 . . ?
C21 C20 H20A 109.3 . . ?
C21 C20 H20B 109.3 . . ?
C20 C21 H21A 109.2 . . ?
C20 C21 H21B 109.2 . . ?
C20 C21 C22 112.1(3) . . ?
H21A C21 H21B 107.9 . . ?
C22 C21 H21A 109.2 . . ?
C22 C21 H21B 109.2 . . ?
C21 C22 H22A 109.5 . . ?
C21 C22 H22B 109.5 . . ?
C21 C22 H22C 109.5 . . ?
H22A C22 H22B 109.5 . . ?
H22A C22 H22C 109.5 . . ?
H22B C22 H22C 109.5 . . ?
N5 C23 H23A 108.6 . . ?
N5 C23 H23B 108.6 . . ?
N5 C23 C24 114.53(16) . . ?
H23A C23 H23B 107.6 . . ?
C24 C23 H23A 108.6 . . ?
C24 C23 H23B 108.6 . . ?
C23 C24 H24A 109.5 . . ?
C23 C24 H24B 109.5 . . ?
C23 C24 H24C 109.5 . . ?
H24A C24 H24B 109.5 . . ?
H24A C24 H24C 109.5 . . ?
H24B C24 H24C 109.5 . . ?
N5 C25 H25A 108.7 . . ?
N5 C25 H25B 108.7 . . ?
N5 C25 C26 114.13(16) . . ?
H25A C25 H25B 107.6 . . ?
C26 C25 H25A 108.7 . . ?
C26 C25 H25B 108.7 . . ?
C25 C26 H26A 109.5 . . ?
C25 C26 H26B 109.5 . . ?
C25 C26 H26C 109.5 . . ?
H26A C26 H26B 109.5 . . ?
H26A C26 H26C 109.5 . . ?
H26B C26 H26C 109.5 . . ?
N6 C27 H27A 108.7 . . ?
N6 C27 H27B 108.7 . . ?
N6 C27 C28 114.44(17) . . ?
H27A C27 H27B 107.6 . . ?
C28 C27 H27A 108.7 . . ?
C28 C27 H27B 108.7 . . ?
C27 C28 H28A 109.5 . . ?
C27 C28 H28B 109.5 . . ?
C27 C28 H28C 109.5 . . ?
H28A C28 H28B 109.5 . . ?
H28A C28 H28C 109.5 . . ?
H28B C28 H28C 109.5 . . ?
N6 C29 H29A 108.8 . . ?
N6 C29 H29B 108.8 . . ?
N6 C29 C30 113.91(17) . . ?
H29A C29 H29B 107.7 . . ?
C30 C29 H29A 108.8 . . ?
C30 C29 H29B 108.8 . . ?
C29 C30 H30A 109.5 . . ?
C29 C30 H30B 109.5 . . ?
C29 C30 H30C 109.5 . . ?
H30A C30 H30B 109.5 . . ?
H30A C30 H30C 109.5 . . ?
H30B C30 H30C 109.5 . . ?
N7 C31 P2 119.35(11) . . ?
C33 C31 P2 133.35(12) . . ?
C33 C31 N7 107.29(13) . . ?
N7 C32 S3 128.38(12) . . ?
N8 C32 S3 125.67(12) . . ?
N8 C32 N7 105.93(13) . . ?
N8 C33 Si2 126.85(12) . . ?
C31 C33 Si2 127.66(12) . . ?
C31 C33 N8 105.49(13) . . ?
N7 C34 H34A 109.2 . . ?
N7 C34 H34B 109.2 . . ?
N7 C34 C35 112.12(13) . . ?
H34A C34 H34B 107.9 . . ?
C35 C34 H34A 109.2 . . ?
C35 C34 H34B 109.2 . . ?
C34 C35 H35A 109.1 . . ?
C34 C35 H35B 109.1 . . ?
H35A C35 H35B 107.8 . . ?
C36 C35 C34 112.61(14) . . ?
C36 C35 H35A 109.1 . . ?
C36 C35 H35B 109.1 . . ?
C35 C36 H36A 108.9 . . ?
C35 C36 H36B 108.9 . . ?
C35 C36 C37 113.52(16) . . ?
H36A C36 H36B 107.7 . . ?
C37 C36 H36A 108.9 . . ?
C37 C36 H36B 108.9 . . ?
C36 C37 H37A 109.5 . . ?
C36 C37 H37B 109.5 . . ?
C36 C37 H37C 109.5 . . ?
H37A C37 H37B 109.5 . . ?
H37A C37 H37C 109.5 . . ?
H37B C37 H37C 109.5 . . ?
N8 C38 H38A 109.2 . . ?
N8 C38 H38B 109.2 . . ?
N8 C38 C39 111.86(14) . . ?
H38A C38 H38B 107.9 . . ?
C39 C38 H38A 109.2 . . ?
C39 C38 H38B 109.2 . . ?
C38 C39 H39A 109.2 . . ?
C38 C39 H39B 109.2 . . ?
H39A C39 H39B 107.9 . . ?
C40 C39 C38 111.95(17) . . ?
C40 C39 H39A 109.2 . . ?
C40 C39 H39B 109.2 . . ?
C39 C40 H40A 109.0 . . ?
C39 C40 H40B 109.0 . . ?
H40A C40 H40B 107.8 . . ?
C41 C40 C39 113.0(2) . . ?
C41 C40 H40A 109.0 . . ?
C41 C40 H40B 109.0 . . ?
C40 C41 H41A 109.5 . . ?
C40 C41 H41B 109.5 . . ?
C40 C41 H41C 109.5 . . ?
H41A C41 H41B 109.5 . . ?
H41A C41 H41C 109.5 . . ?
H41B C41 H41C 109.5 . . ?
N9 C42 P2 119.55(11) . . ?
C44 C42 P2 133.22(12) . . ?
C44 C42 N9 107.22(13) . . ?
N9 C43 S4 126.94(12) . . ?
N10 C43 S4 126.71(12) . . ?
N10 C43 N9 106.36(13) . . ?
N10 C44 Si2 126.93(11) . . ?
C42 C44 Si2 127.60(12) . . ?
C42 C44 N10 105.39(13) . . ?
N9 C45 H45A 109.1 . . ?
N9 C45 H45B 109.1 . . ?
N9 C45 C46 112.68(14) . . ?
H45A C45 H45B 107.8 . . ?
C46 C45 H45A 109.1 . . ?
C46 C45 H45B 109.1 . . ?
C45 C46 H46A 109.1 . . ?
C45 C46 H46B 109.1 . . ?
H46A C46 H46B 107.8 . . ?
C47 C46 C45 112.48(18) . . ?
C47 C46 H46A 109.1 . . ?
C47 C46 H46B 109.1 . . ?
C46 C47 H47A 108.3 . . ?
C46 C47 H47B 108.3 . . ?
C46 C47 H47C 105.8 . . ?
C46 C47 H47D 105.8 . . ?
H47A C47 H47B 107.4 . . ?
H47C C47 H47D 106.2 . . ?
C48 C47 C46 115.9(2) . . ?
C48 C47 H47A 108.3 . . ?
C48 C47 H47B 108.3 . . ?
C48S C47 C46 125.9(4) . . ?
C48S C47 H47C 105.8 . . ?
C48S C47 H47D 105.8 . . ?
C47 C48 H48A 109.5 . . ?
C47 C48 H48B 109.5 . . ?
C47 C48 H48C 109.5 . . ?
H48A C48 H48B 109.5 . . ?
H48A C48 H48C 109.5 . . ?
H48B C48 H48C 109.5 . . ?
C47 C48S H48D 109.5 . . ?
C47 C48S H48E 109.5 . . ?
C47 C48S H48F 109.5 . . ?
H48D C48S H48E 109.5 . . ?
H48D C48S H48F 109.5 . . ?
H48E C48S H48F 109.5 . . ?
N10 C49 H49A 109.6 . . ?
N10 C49 H49B 109.6 . . ?
N10 C49 C50 110.49(13) . . ?
H49A C49 H49B 108.1 . . ?
C50 C49 H49A 109.6 . . ?
C50 C49 H49B 109.6 . . ?
C49 C50 H50A 108.8 . . ?
C49 C50 H50B 108.8 . . ?
H50A C50 H50B 107.7 . . ?
C51 C50 C49 113.70(14) . . ?
C51 C50 H50A 108.8 . . ?
C51 C50 H50B 108.8 . . ?
C50 C51 H51A 109.3 . . ?
C50 C51 H51B 109.3 . . ?
C50 C51 C52 111.65(15) . . ?
H51A C51 H51B 108.0 . . ?
C52 C51 H51A 109.3 . . ?
C52 C51 H51B 109.3 . . ?
C51 C52 H52A 109.5 . . ?
C51 C52 H52B 109.5 . . ?
C51 C52 H52C 109.5 . . ?
H52A C52 H52B 109.5 . . ?
H52A C52 H52C 109.5 . . ?
H52B C52 H52C 109.5 . . ?
N11 C53 H53A 108.5 . . ?
N11 C53 H53B 108.5 . . ?
N11 C53 C54 115.15(15) . . ?
H53A C53 H53B 107.5 . . ?
C54 C53 H53A 108.5 . . ?
C54 C53 H53B 108.5 . . ?
C53 C54 H54A 109.5 . . ?
C53 C54 H54B 109.5 . . ?
C53 C54 H54C 109.5 . . ?
H54A C54 H54B 109.5 . . ?
H54A C54 H54C 109.5 . . ?
H54B C54 H54C 109.5 . . ?
N11 C55 H55A 108.8 . . ?
N11 C55 H55B 108.8 . . ?
N11 C55 C56 113.96(15) . . ?
H55A C55 H55B 107.7 . . ?
C56 C55 H55A 108.8 . . ?
C56 C55 H55B 108.8 . . ?
C55 C56 H56A 109.5 . . ?
C55 C56 H56B 109.5 . . ?
C55 C56 H56C 109.5 . . ?
H56A C56 H56B 109.5 . . ?
H56A C56 H56C 109.5 . . ?
H56B C56 H56C 109.5 . . ?
N12 C57 H57A 108.7 . . ?
N12 C57 H57B 108.7 . . ?
N12 C57 C58 114.38(15) . . ?
H57A C57 H57B 107.6 . . ?
C58 C57 H57A 108.7 . . ?
C58 C57 H57B 108.7 . . ?
C57 C58 H58A 109.5 . . ?
C57 C58 H58B 109.5 . . ?
C57 C58 H58C 109.5 . . ?
H58A C58 H58B 109.5 . . ?
H58A C58 H58C 109.5 . . ?
H58B C58 H58C 109.5 . . ?
N12 C59 H59A 108.8 . . ?
N12 C59 H59B 108.8 . . ?
N12 C59 C60 113.84(14) . . ?
H59A C59 H59B 107.7 . . ?
C60 C59 H59A 108.8 . . ?
C60 C59 H59B 108.8 . . ?
C59 C60 H60A 109.5 . . ?
C59 C60 H60B 109.5 . . ?
C59 C60 H60C 109.5 . . ?
H60A C60 H60B 109.5 . . ?
H60A C60 H60C 109.5 . . ?
H60B C60 H60C 109.5 . . ?

loop_
_geom_bond_atom_site_label_1
_geom_bond_atom_site_label_2
_geom_bond_distance
_geom_bond_site_symmetry_2
_geom_bond_publ_flag
K S1 3.0421(6) . ?
K S2 3.1354(6) 2_767 ?
K S3 3.1093(5) . ?
K S4 3.1087(5) 2_676 ?
K S4 3.1602(5) 1_655 ?
S1 C2 1.6909(16) . ?
S2 K 3.1354(6) 2_767 ?
S2 C13 1.6935(17) . ?
S3 C32 1.6932(16) . ?
S4 K 3.1086(5) 2_676 ?
S4 K 3.1601(5) 1_455 ?
S4 C43 1.7000(15) . ?
P1 C1 1.7942(17) . ?
P1 C12 1.8007(17) . ?
P1 H1 1.503(19) . ?
P2 C31 1.7983(16) . ?
P2 C42 1.7995(16) . ?
P2 H2 1.46(2) . ?
Si1 N5 1.7210(15) . ?
Si1 N6 1.7179(15) . ?
Si1 C3 1.8548(17) . ?
Si1 C14 1.8604(16) . ?
Si2 N11 1.7232(14) . ?
Si2 N12 1.7182(14) . ?
Si2 C33 1.8594(16) . ?
Si2 C44 1.8580(16) . ?
N1 C1 1.402(2) . ?
N1 C2 1.355(2) . ?
N1 C4 1.465(2) . ?
N2 C2 1.352(2) . ?
N2 C3 1.414(2) . ?
N2 C8 1.515(4) . ?
N2 C8S 1.499(5) . ?
N3 C12 1.404(2) . ?
N3 C13 1.356(2) . ?
N3 C15 1.465(2) . ?
N4 C13 1.356(2) . ?
N4 C14 1.415(2) . ?
N4 C19 1.464(2) . ?
N5 C23 1.475(2) . ?
N5 C25 1.462(2) . ?
N6 C27 1.465(2) . ?
N6 C29 1.466(2) . ?
N7 C31 1.4032(19) . ?
N7 C32 1.358(2) . ?
N7 C34 1.462(2) . ?
N8 C32 1.356(2) . ?
N8 C33 1.411(2) . ?
N8 C38 1.460(2) . ?
N9 C42 1.395(2) . ?
N9 C43 1.358(2) . ?
N9 C45 1.462(2) . ?
N10 C43 1.346(2) . ?
N10 C44 1.4102(19) . ?
N10 C49 1.464(2) . ?
N11 C53 1.474(2) . ?
N11 C55 1.467(2) . ?
N12 C57 1.475(2) . ?
N12 C59 1.460(2) . ?
C1 C3 1.371(2) . ?
C4 H4A 0.9900 . ?
C4 H4B 0.9900 . ?
C4 C5 1.515(3) . ?
C5 H5A 0.9900 . ?
C5 H5B 0.9900 . ?
C5 C6 1.524(3) . ?
C6 H6A 0.9900 . ?
C6 H6B 0.9900 . ?
C6 C7 1.515(3) . ?
C7 H7A 0.9800 . ?
C7 H7B 0.9800 . ?
C7 H7C 0.9800 . ?
C8 H8A 0.9900 . ?
C8 H8B 0.9900 . ?
C8 C9 1.524(5) . ?
C8S H8SA 0.9900 . ?
C8S H8SB 0.9900 . ?
C8S C9S 1.512(7) . ?
C9 H9A 0.9900 . ?
C9 H9B 0.9900 . ?
C9 C10 1.535(5) . ?
C9S H9SA 0.9900 . ?
C9S H9SB 0.9900 . ?
C9S C10S 1.528(9) . ?
C10 H10A 0.9900 . ?
C10 H10B 0.9900 . ?
C10 C11 1.504(5) . ?
C10S H10C 0.9900 . ?
C10S H10D 0.9900 . ?
C10S C11 1.342(7) . ?
C11 H11A 0.9800 . ?
C11 H11B 0.9800 . ?
C11 H11C 0.9800 . ?
C11 H11D 0.9800 . ?
C11 H11E 0.9800 . ?
C11 H11F 0.9800 . ?
C12 C14 1.373(2) . ?
C15 H15A 0.9900 . ?
C15 H15B 0.9900 . ?
C15 C16 1.552(3) . ?
C16 H16A 0.9900 . ?
C16 H16B 0.9900 . ?
C16 C17 1.520(3) . ?
C17 H17A 0.9900 . ?
C17 H17B 0.9900 . ?
C17 C18 1.518(4) . ?
C18 H18A 0.9800 . ?
C18 H18B 0.9800 . ?
C18 H18C 0.9800 . ?
C19 H19A 0.9900 . ?
C19 H19B 0.9900 . ?
C19 C20 1.517(3) . ?
C20 H20A 0.9900 . ?
C20 H20B 0.9900 . ?
C20 C21 1.522(3) . ?
C21 H21A 0.9900 . ?
C21 H21B 0.9900 . ?
C21 C22 1.530(5) . ?
C22 H22A 0.9800 . ?
C22 H22B 0.9800 . ?
C22 H22C 0.9800 . ?
C23 H23A 0.9900 . ?
C23 H23B 0.9900 . ?
C23 C24 1.519(3) . ?
C24 H24A 0.9800 . ?
C24 H24B 0.9800 . ?
C24 H24C 0.9800 . ?
C25 H25A 0.9900 . ?
C25 H25B 0.9900 . ?
C25 C26 1.529(3) . ?
C26 H26A 0.9800 . ?
C26 H26B 0.9800 . ?
C26 H26C 0.9800 . ?
C27 H27A 0.9900 . ?
C27 H27B 0.9900 . ?
C27 C28 1.509(3) . ?
C28 H28A 0.9800 . ?
C28 H28B 0.9800 . ?
C28 H28C 0.9800 . ?
C29 H29A 0.9900 . ?
C29 H29B 0.9900 . ?
C29 C30 1.516(3) . ?
C30 H30A 0.9800 . ?
C30 H30B 0.9800 . ?
C30 H30C 0.9800 . ?
C31 C33 1.372(2) . ?
C34 H34A 0.9900 . ?
C34 H34B 0.9900 . ?
C34 C35 1.520(2) . ?
C35 H35A 0.9900 . ?
C35 H35B 0.9900 . ?
C35 C36 1.518(2) . ?
C36 H36A 0.9900 . ?
C36 H36B 0.9900 . ?
C36 C37 1.517(3) . ?
C37 H37A 0.9800 . ?
C37 H37B 0.9800 . ?
C37 H37C 0.9800 . ?
C38 H38A 0.9900 . ?
C38 H38B 0.9900 . ?
C38 C39 1.523(3) . ?
C39 H39A 0.9900 . ?
C39 H39B 0.9900 . ?
C39 C40 1.518(3) . ?
C40 H40A 0.9900 . ?
C40 H40B 0.9900 . ?
C40 C41 1.516(4) . ?
C41 H41A 0.9800 . ?
C41 H41B 0.9800 . ?
C41 H41C 0.9800 . ?
C42 C44 1.377(2) . ?
C45 H45A 0.9900 . ?
C45 H45B 0.9900 . ?
C45 C46 1.522(2) . ?
C46 H46A 0.9900 . ?
C46 H46B 0.9900 . ?
C46 C47 1.521(3) . ?
C47 H47A 0.9900 . ?
C47 H47B 0.9900 . ?
C47 H47C 0.9900 . ?
C47 H47D 0.9900 . ?
C47 C48 1.426(4) . ?
C47 C48S 1.329(7) . ?
C48 H48A 0.9800 . ?
C48 H48B 0.9800 . ?
C48 H48C 0.9800 . ?
C48S H48D 0.9800 . ?
C48S H48E 0.9800 . ?
C48S H48F 0.9800 . ?
C49 H49A 0.9900 . ?
C49 H49B 0.9900 . ?
C49 C50 1.525(2) . ?
C50 H50A 0.9900 . ?
C50 H50B 0.9900 . ?
C50 C51 1.522(2) . ?
C51 H51A 0.9900 . ?
C51 H51B 0.9900 . ?
C51 C52 1.525(3) . ?
C52 H52A 0.9800 . ?
C52 H52B 0.9800 . ?
C52 H52C 0.9800 . ?
C53 H53A 0.9900 . ?
C53 H53B 0.9900 . ?
C53 C54 1.516(3) . ?
C54 H54A 0.9800 . ?
C54 H54B 0.9800 . ?
C54 H54C 0.9800 . ?
C55 H55A 0.9900 . ?
C55 H55B 0.9900 . ?
C55 C56 1.525(3) . ?
C56 H56A 0.9800 . ?
C56 H56B 0.9800 . ?
C56 H56C 0.9800 . ?
C57 H57A 0.9900 . ?
C57 H57B 0.9900 . ?
C57 C58 1.520(3) . ?
C58 H58A 0.9800 . ?
C58 H58B 0.9800 . ?
C58 H58C 0.9800 . ?
C59 H59A 0.9900 . ?
C59 H59B 0.9900 . ?
C59 C60 1.526(2) . ?
C60 H60A 0.9800 . ?
C60 H60B 0.9800 . ?
C60 H60C 0.9800 . ?

loop_
_geom_torsion_atom_site_label_1
_geom_torsion_atom_site_label_2
_geom_torsion_atom_site_label_3
_geom_torsion_atom_site_label_4
_geom_torsion
_geom_torsion_site_symmetry_1
_geom_torsion_site_symmetry_2
_geom_torsion_site_symmetry_3
_geom_torsion_site_symmetry_4
_geom_torsion_publ_flag
K S1 C2 N1 -76.19(17) . . . . ?
K S1 C2 N2 106.46(16) . . . . ?
K S2 C13 N3 31.9(2) 2_767 . . . ?
K S2 C13 N4 -147.29(12) 2_767 . . . ?
K S3 C32 N7 -14.73(19) . . . . ?
K S3 C32 N8 163.51(11) . . . . ?
K S4 C43 N9 -76.65(14) 1_455 . . . ?
K S4 C43 N9 78.04(15) 2_676 . . . ?
K S4 C43 N10 -101.57(13) 2_676 . . . ?
K S4 C43 N10 103.74(13) 1_455 . . . ?
P1 C1 C3 Si1 0.4(3) . . . . ?
P1 C1 C3 N2 -176.14(15) . . . . ?
P1 C12 C14 Si1 6.8(3) . . . . ?
P1 C12 C14 N4 -179.24(14) . . . . ?
P2 C31 C33 Si2 1.6(3) . . . . ?
P2 C31 C33 N8 -178.65(13) . . . . ?
P2 C42 C44 Si2 0.9(2) . . . . ?
P2 C42 C44 N10 177.86(13) . . . . ?
Si1 N5 C23 C24 78.19(19) . . . . ?
Si1 N5 C25 C26 126.72(16) . . . . ?
Si1 N6 C27 C28 97.62(17) . . . . ?
Si1 N6 C29 C30 132.94(16) . . . . ?
Si2 N11 C53 C54 -103.60(16) . . . . ?
Si2 N11 C55 C56 -131.19(15) . . . . ?
Si2 N12 C57 C58 -88.58(16) . . . . ?
Si2 N12 C59 C60 -124.97(15) . . . . ?
N1 C1 C3 Si1 177.27(13) . . . . ?
N1 C1 C3 N2 0.75(19) . . . . ?
N1 C4 C5 C6 -179.29(15) . . . . ?
N2 C8 C9 C10 -179.6(3) . . . . ?
N2 C8S C9S C10S -178.0(4) . . . . ?
N3 C12 C14 Si1 -173.78(12) . . . . ?
N3 C12 C14 N4 0.23(18) . . . . ?
N3 C15 C16 C17 177.79(17) . . . . ?
N4 C19 C20 C21 179.18(19) . . . . ?
N5 Si1 N6 C27 161.74(13) . . . . ?
N5 Si1 N6 C29 -37.70(16) . . . . ?
N5 Si1 C3 N2 60.33(17) . . . . ?
N5 Si1 C3 C1 -115.47(17) . . . . ?
N5 Si1 C14 N4 -67.09(16) . . . . ?
N5 Si1 C14 C12 105.65(16) . . . . ?
N6 Si1 N5 C23 167.82(13) . . . . ?
N6 Si1 N5 C25 -34.73(16) . . . . ?
N6 Si1 C3 N2 -61.03(18) . . . . ?
N6 Si1 C3 C1 123.17(16) . . . . ?
N6 Si1 C14 N4 54.36(16) . . . . ?
N6 Si1 C14 C12 -132.90(16) . . . . ?
N7 C31 C33 Si2 -179.00(12) . . . . ?
N7 C31 C33 N8 0.78(17) . . . . ?
N7 C34 C35 C36 -178.03(14) . . . . ?
N8 C38 C39 C40 -177.76(16) . . . . ?
N9 C42 C44 Si2 -178.04(11) . . . . ?
N9 C42 C44 N10 -1.12(17) . . . . ?
N9 C45 C46 C47 -173.44(16) . . . . ?
N10 C49 C50 C51 -175.86(14) . . . . ?
N11 Si2 N12 C57 -166.23(12) . . . . ?
N11 Si2 N12 C59 33.68(15) . . . . ?
N11 Si2 C33 N8 -53.18(16) . . . . ?
N11 Si2 C33 C31 126.56(15) . . . . ?
N11 Si2 C44 N10 63.72(15) . . . . ?
N11 Si2 C44 C42 -120.00(15) . . . . ?
N12 Si2 N11 C53 -154.77(12) . . . . ?
N12 Si2 N11 C55 41.91(15) . . . . ?
N12 Si2 C33 N8 67.82(16) . . . . ?
N12 Si2 C33 C31 -112.44(15) . . . . ?
N12 Si2 C44 N10 -57.41(15) . . . . ?
N12 Si2 C44 C42 118.88(15) . . . . ?
C1 P1 C12 N3 -178.95(14) . . . . ?
C1 P1 C12 C14 0.5(2) . . . . ?
C1 N1 C2 S1 -176.21(13) . . . . ?
C1 N1 C2 N2 1.58(19) . . . . ?
C1 N1 C4 C5 92.7(2) . . . . ?
C2 N1 C1 P1 175.92(12) . . . . ?
C2 N1 C1 C3 -1.5(2) . . . . ?
C2 N1 C4 C5 -90.9(2) . . . . ?
C2 N2 C3 Si1 -176.36(13) . . . . ?
C2 N2 C3 C1 0.2(2) . . . . ?
C2 N2 C8 C9 98.2(3) . . . . ?
C2 N2 C8S C9S -87.9(4) . . . . ?
C3 Si1 N5 C23 40.11(15) . . . . ?
C3 Si1 N5 C25 -162.45(14) . . . . ?
C3 Si1 N6 C27 -77.01(15) . . . . ?
C3 Si1 N6 C29 83.55(16) . . . . ?
C3 Si1 C14 N4 178.35(14) . . . . ?
C3 Si1 C14 C12 -8.91(17) . . . . ?
C3 N2 C2 S1 176.69(13) . . . . ?
C3 N2 C2 N1 -1.1(2) . . . . ?
C3 N2 C8 C9 -103.9(3) . . . . ?
C3 N2 C8S C9S 112.0(3) . . . . ?
C4 N1 C1 P1 -7.3(2) . . . . ?
C4 N1 C1 C3 175.31(16) . . . . ?
C4 N1 C2 S1 6.9(3) . . . . ?
C4 N1 C2 N2 -175.30(15) . . . . ?
C4 C5 C6 C7 -178.89(17) . . . . ?
C8 N2 C2 S1 -22.8(3) . . . . ?
C8 N2 C2 N1 159.4(2) . . . . ?
C8 N2 C3 Si1 23.8(3) . . . . ?
C8 N2 C3 C1 -159.6(3) . . . . ?
C8 C9 C10 C11 73.9(4) . . . . ?
C8S N2 C2 S1 13.8(4) . . . . ?
C8S N2 C2 N1 -164.0(3) . . . . ?
C8S N2 C3 Si1 -14.8(4) . . . . ?
C8S N2 C3 C1 161.8(3) . . . . ?
C8S C9S C10S C11 -71.6(8) . . . . ?
C12 P1 C1 N1 179.21(14) . . . . ?
C12 P1 C1 C3 -4.2(2) . . . . ?
C12 N3 C13 S2 -178.94(13) . . . . ?
C12 N3 C13 N4 0.37(19) . . . . ?
C12 N3 C15 C16 -77.3(2) . . . . ?
C13 N3 C12 P1 179.17(12) . . . . ?
C13 N3 C12 C14 -0.4(2) . . . . ?
C13 N3 C15 C16 94.8(2) . . . . ?
C13 N4 C14 Si1 174.01(13) . . . . ?
C13 N4 C14 C12 0.00(19) . . . . ?
C13 N4 C19 C20 -76.5(2) . . . . ?
C14 Si1 N5 C23 -69.92(15) . . . . ?
C14 Si1 N5 C25 87.52(15) . . . . ?
C14 Si1 N6 C27 35.22(15) . . . . ?
C14 Si1 N6 C29 -164.22(14) . . . . ?
C14 Si1 C3 N2 -178.51(16) . . . . ?
C14 Si1 C3 C1 5.69(18) . . . . ?
C14 N4 C13 S2 179.10(13) . . . . ?
C14 N4 C13 N3 -0.23(19) . . . . ?
C14 N4 C19 C20 102.24(19) . . . . ?
C15 N3 C12 P1 -7.8(2) . . . . ?
C15 N3 C12 C14 172.66(17) . . . . ?
C15 N3 C13 S2 8.1(3) . . . . ?
C15 N3 C13 N4 -172.62(17) . . . . ?
C15 C16 C17 C18 177.6(2) . . . . ?
C19 N4 C13 S2 -2.0(2) . . . . ?
C19 N4 C13 N3 178.67(15) . . . . ?
C19 N4 C14 Si1 -4.8(2) . . . . ?
C19 N4 C14 C12 -178.84(16) . . . . ?
C19 C20 C21 C22 -179.3(3) . . . . ?
C23 N5 C25 C26 -74.9(2) . . . . ?
C25 N5 C23 C24 -81.9(2) . . . . ?
C27 N6 C29 C30 -65.6(2) . . . . ?
C29 N6 C27 C28 -64.9(2) . . . . ?
C31 P2 C42 N9 -178.36(12) . . . . ?
C31 P2 C42 C44 2.76(18) . . . . ?
C31 N7 C32 S3 179.02(13) . . . . ?
C31 N7 C32 N8 0.50(17) . . . . ?
C31 N7 C34 C35 86.64(18) . . . . ?
C32 N7 C31 P2 178.70(11) . . . . ?
C32 N7 C31 C33 -0.83(18) . . . . ?
C32 N7 C34 C35 -90.57(18) . . . . ?
C32 N8 C33 Si2 179.28(12) . . . . ?
C32 N8 C33 C31 -0.51(18) . . . . ?
C32 N8 C38 C39 78.58(19) . . . . ?
C33 Si2 N11 C53 -27.75(15) . . . . ?
C33 Si2 N11 C55 168.93(13) . . . . ?
C33 Si2 N12 C57 72.45(14) . . . . ?
C33 Si2 N12 C59 -87.65(14) . . . . ?
C33 Si2 C44 N10 -179.83(13) . . . . ?
C33 Si2 C44 C42 -3.55(16) . . . . ?
C33 N8 C32 S3 -178.56(12) . . . . ?
C33 N8 C32 N7 0.00(18) . . . . ?
C33 N8 C38 C39 -96.23(18) . . . . ?
C34 N7 C31 P2 1.2(2) . . . . ?
C34 N7 C31 C33 -178.38(14) . . . . ?
C34 N7 C32 S3 -3.4(2) . . . . ?
C34 N7 C32 N8 178.07(14) . . . . ?
C34 C35 C36 C37 177.83(17) . . . . ?
C38 N8 C32 S3 5.9(2) . . . . ?
C38 N8 C32 N7 -175.52(14) . . . . ?
C38 N8 C33 Si2 -5.4(2) . . . . ?
C38 N8 C33 C31 174.80(15) . . . . ?
C38 C39 C40 C41 -174.49(19) . . . . ?
C42 P2 C31 N7 176.56(12) . . . . ?
C42 P2 C31 C33 -4.06(18) . . . . ?
C42 N9 C43 S4 179.64(11) . . . . ?
C42 N9 C43 N10 -0.69(16) . . . . ?
C42 N9 C45 C46 -89.01(19) . . . . ?
C43 N9 C42 P2 -177.98(11) . . . . ?
C43 N9 C42 C44 1.17(17) . . . . ?
C43 N9 C45 C46 91.11(18) . . . . ?
C43 N10 C44 Si2 177.69(11) . . . . ?
C43 N10 C44 C42 0.74(17) . . . . ?
C43 N10 C49 C50 78.28(18) . . . . ?
C44 Si2 N11 C53 84.24(14) . . . . ?
C44 Si2 N11 C55 -79.07(15) . . . . ?
C44 Si2 N12 C57 -38.29(14) . . . . ?
C44 Si2 N12 C59 161.62(13) . . . . ?
C44 Si2 C33 N8 -177.33(14) . . . . ?
C44 Si2 C33 C31 2.41(16) . . . . ?
C44 N10 C43 S4 179.63(11) . . . . ?
C44 N10 C43 N9 -0.04(16) . . . . ?
C44 N10 C49 C50 -98.48(17) . . . . ?
C45 N9 C42 P2 2.1(2) . . . . ?
C45 N9 C42 C44 -178.73(14) . . . . ?
C45 N9 C43 S4 -0.5(2) . . . . ?
C45 N9 C43 N10 179.21(13) . . . . ?
C45 C46 C47 C48 72.2(3) . . . . ?
C45 C46 C47 C48S 173.7(5) . . . . ?
C49 N10 C43 S4 2.4(2) . . . . ?
C49 N10 C43 N9 -177.27(13) . . . . ?
C49 N10 C44 Si2 -5.3(2) . . . . ?
C49 N10 C44 C42 177.80(14) . . . . ?
C49 C50 C51 C52 173.68(16) . . . . ?
C53 N11 C55 C56 64.4(2) . . . . ?
C55 N11 C53 C54 61.1(2) . . . . ?
C57 N12 C59 C60 73.90(19) . . . . ?
C59 N12 C57 C58 73.72(18) . . . . ?

loop_
_smtbx_masks_void_nr
_smtbx_masks_void_average_x
_smtbx_masks_void_average_y
_smtbx_masks_void_average_z
_smtbx_masks_void_volume
_smtbx_masks_void_count_electrons
_smtbx_masks_void_content
1 -0.500 -0.516 0.000 525.1 135.7 '3 C4H10O'
